data_4020412
loop_
_publ_author_name
'Jimmi Gerner Seitzberg'
'Carsten Dissing'
'Inger S\/otofte'
'Per-Ola Norrby'
'Mogens Johannsen'

_publ_section_title
;
 Design and Synthesis of a New Type of Ferrocene-Based
 Planar Chiral DMAP Analogues. A New Catalyst System
 for Asymmetric Nucleophilic Catalysis
;
_journal_name_full 'Journal of Organic Chemistry'
_journal_page_first 8332
_journal_page_last 8337
_journal_paper_doi 10.1021/jo050714y
_journal_volume 70
_journal_year 2005
_chemical_formula_sum 'C27 H24 Fe N2'
_chemical_formula_weight 432.33
_space_group_IT_number 1
_symmetry_cell_setting triclinic
_symmetry_space_group_name_Hall 'P 1'
_symmetry_space_group_name_H-M 'P 1'
_cell_angle_alpha 114.432(2)
_cell_angle_beta 111.244(2)
_cell_angle_gamma 92.708(2)
_cell_formula_units_Z 1
_cell_length_a 7.2972(6)
_cell_length_b 8.6769(7)
_cell_length_c 9.8312(12)
_cell_measurement_temperature 120(2)
_cell_volume 513.78(9)
_diffrn_ambient_temperature 120(2)
_exptl_crystal_density_diffrn 1.397
_cod_original_sg_symbol_H-M 'P -1'
_cod_database_code 4020412

loop_
_symmetry_equiv_pos_as_xyz
'x, y, z'

loop_
_atom_site_label
_atom_site_type_symbol
_atom_site_fract_x
_atom_site_fract_y
_atom_site_fract_z
_atom_site_U_iso_or_equiv
_atom_site_adp_type
_atom_site_occupancy
_atom_site_symmetry_multiplicity
_atom_site_calc_flag
_atom_site_refinement_flags
_atom_site_disorder_assembly
_atom_site_disorder_group
Fe1 Fe 0.83527(3) 0.11580(3) 0.57805(3) 0.01652(11) Uani 1 1 d . . .
C1 C 0.8075(5) -0.1443(5) 0.4422(4) 0.0179(7) Uani 1 1 d . . .
C2 C 0.9477(5) -0.0821(5) 0.6124(4) 0.0178(6) Uani 1 1 d . . .
C3 C 1.1073(5) 0.0515(5) 0.6510(4) 0.0208(7) Uani 1 1 d . . .
H3 H 1.2253 0.1193 0.7602 0.025 Uiso 1 1 calc R . .
C4 C 1.0677(6) 0.0744(5) 0.5080(5) 0.0232(7) Uani 1 1 d . . .
H4 H 1.1531 0.1607 0.4996 0.028 Uiso 1 1 calc R . .
C5 C 0.8857(6) -0.0456(5) 0.3807(4) 0.0216(7) Uani 1 1 d . . .
H5 H 0.8201 -0.0574 0.2671 0.026 Uiso 1 1 calc R . .
C6 C 0.6342(4) -0.2985(4) 0.3365(3) 0.0170(5) Uani 1 1 d . . .
C7 C 0.6760(4) -0.4662(4) 0.2723(3) 0.0177(5) Uani 1 1 d . . .
C8 C 0.8766(5) -0.4913(5) 0.3094(4) 0.0209(7) Uani 1 1 d . . .
H8 H 0.9880 -0.3935 0.3813 0.025 Uiso 1 1 calc R . .
C9 C 0.9115(5) -0.6541(4) 0.2431(4) 0.0252(6) Uani 1 1 d . . .
H9 H 1.0463 -0.6681 0.2693 0.030 Uiso 1 1 calc R . .
C10 C 0.7480(5) -0.8013(4) 0.1361(4) 0.0265(6) Uani 1 1 d . . .
H10 H 0.7739 -0.9134 0.0901 0.032 Uiso 1 1 calc R . .
C11 C 0.5534(5) -0.7839(4) 0.0981(3) 0.0246(6) Uani 1 1 d . . .
H11 H 0.4447 -0.8839 0.0269 0.030 Uiso 1 1 calc R . .
C12 C 0.5129(5) -0.6162(4) 0.1648(3) 0.0198(6) Uani 1 1 d . . .
C13 C 0.3109(4) -0.5950(4) 0.1233(3) 0.0250(6) Uani 1 1 d . . .
H13 H 0.2011 -0.6942 0.0522 0.030 Uiso 1 1 calc R . .
C14 C 0.2738(4) -0.4331(5) 0.1849(4) 0.0246(6) Uani 1 1 d . . .
H14 H 0.1384 -0.4203 0.1563 0.030 Uiso 1 1 calc R . .
C15 C 0.4364(4) -0.2838(4) 0.2914(3) 0.0206(6) Uani 1 1 d . . .
H15 H 0.4084 -0.1718 0.3323 0.025 Uiso 1 1 calc R . .
C16 C 0.9275(4) -0.1344(4) 0.7332(3) 0.0184(5) Uani 1 1 d . . .
N1 N 1.0988(4) -0.0919(4) 0.8688(3) 0.0239(5) Uani 1 1 d . . .
C17 C 1.0784(5) -0.1352(5) 0.9798(4) 0.0259(7) Uani 1 1 d . . .
H17 H 1.1964 -0.1057 1.0772 0.031 Uiso 1 1 calc R . .
C18 C 0.9015(5) -0.2186(4) 0.9647(3) 0.0231(6) Uani 1 1 d . . .
H18 H 0.9000 -0.2445 1.0493 0.028 Uiso 1 1 calc R . .
C19 C 0.7223(5) -0.2652(5) 0.8217(4) 0.0202(6) Uani 1 1 d . . .
N2 N 0.5428(4) -0.3496(4) 0.7953(3) 0.0283(6) Uani 1 1 d . . .
C20 C 0.7414(4) -0.2172(4) 0.7059(3) 0.0191(5) Uani 1 1 d . . .
H20 H 0.6257 -0.2420 0.6085 0.023 Uiso 1 1 calc R . .
C21 C 0.3615(5) -0.3857(5) 0.6505(4) 0.0334(8) Uani 1 1 d . . .
H211 H 0.3208 -0.2768 0.6606 0.040 Uiso 1 1 calc R . .
H212 H 0.2526 -0.4658 0.6406 0.040 Uiso 1 1 calc R . .
H213 H 0.3886 -0.4387 0.5524 0.040 Uiso 1 1 calc R . .
C22 C 0.5202(6) -0.3968(6) 0.9149(4) 0.0362(8) Uani 1 1 d . . .
H221 H 0.6264 -0.4554 0.9486 0.043 Uiso 1 1 calc R . .
H222 H 0.3875 -0.4752 0.8654 0.043 Uiso 1 1 calc R . .
H223 H 0.5314 -0.2915 1.0114 0.043 Uiso 1 1 calc R . .
C23 C 0.5901(6) 0.1598(6) 0.6301(5) 0.0283(8) Uani 1 1 d . . .
H23 H 0.4850 0.0707 0.6178 0.034 Uiso 1 1 calc R . .
C24 C 0.7717(6) 0.2597(6) 0.7723(5) 0.0280(8) Uani 1 1 d . . .
H24 H 0.8178 0.2538 0.8786 0.034 Uiso 1 1 calc R . .
C25 C 0.8765(7) 0.3699(6) 0.7370(5) 0.0310(9) Uani 1 1 d . . .
H25 H 1.0096 0.4551 0.8142 0.037 Uiso 1 1 calc R . .
C26 C 0.7603(7) 0.3382(5) 0.5745(5) 0.0308(9) Uani 1 1 d . . .
H26 H 0.7975 0.3966 0.5161 0.037 Uiso 1 1 calc R . .
C27 C 0.5849(6) 0.2097(6) 0.5076(5) 0.0295(8) Uani 1 1 d . . .
H27 H 0.4755 0.1608 0.3936 0.035 Uiso 1 1 calc R . .

loop_
_atom_site_aniso_label
_atom_site_aniso_U_11
_atom_site_aniso_U_22
_atom_site_aniso_U_33
_atom_site_aniso_U_23
_atom_site_aniso_U_13
_atom_site_aniso_U_12
Fe1 0.01868(16) 0.01405(17) 0.01808(15) 0.00710(12) 0.00934(11) 0.00436(13)
C1 0.0170(13) 0.0177(16) 0.0237(14) 0.0103(13) 0.0121(12) 0.0068(13)
C2 0.0164(12) 0.0193(15) 0.0192(13) 0.0097(12) 0.0076(11) 0.0073(12)
C3 0.0182(13) 0.0159(15) 0.0269(15) 0.0063(12) 0.0122(12) 0.0047(13)
C4 0.0254(17) 0.0181(18) 0.0339(18) 0.0125(15) 0.0197(15) 0.0080(15)
C5 0.0255(16) 0.0181(16) 0.0238(16) 0.0096(13) 0.0130(13) 0.0058(14)
C6 0.0202(12) 0.0173(13) 0.0161(11) 0.0090(10) 0.0087(10) 0.0049(11)
C7 0.0214(12) 0.0174(13) 0.0144(10) 0.0069(10) 0.0082(9) 0.0031(11)
C8 0.0184(14) 0.0212(16) 0.0207(14) 0.0086(12) 0.0076(11) 0.0000(13)
C9 0.0268(14) 0.0233(16) 0.0266(13) 0.0108(12) 0.0130(12) 0.0088(13)
C10 0.0377(16) 0.0173(14) 0.0249(13) 0.0082(11) 0.0153(12) 0.0073(14)
C11 0.0319(15) 0.0164(13) 0.0185(12) 0.0059(11) 0.0066(11) -0.0007(12)
C12 0.0209(14) 0.0207(15) 0.0151(12) 0.0087(11) 0.0052(11) -0.0013(13)
C13 0.0215(13) 0.0254(16) 0.0190(12) 0.0082(12) 0.0029(10) -0.0048(12)
C14 0.0177(12) 0.0294(16) 0.0241(13) 0.0119(12) 0.0067(10) 0.0046(12)
C15 0.0214(12) 0.0204(14) 0.0203(12) 0.0100(11) 0.0083(10) 0.0058(12)
C16 0.0212(12) 0.0130(12) 0.0177(11) 0.0056(10) 0.0065(10) 0.0049(11)
N1 0.0217(11) 0.0219(13) 0.0208(11) 0.0084(10) 0.0033(9) 0.0039(10)
C17 0.0258(15) 0.0243(16) 0.0186(13) 0.0076(12) 0.0023(12) 0.0098(14)
C18 0.0349(15) 0.0198(14) 0.0174(12) 0.0098(11) 0.0114(12) 0.0138(13)
C19 0.0268(15) 0.0174(14) 0.0168(12) 0.0060(11) 0.0114(12) 0.0090(13)
N2 0.0280(13) 0.0376(17) 0.0261(12) 0.0193(12) 0.0130(10) 0.0072(12)
C20 0.0199(12) 0.0206(14) 0.0155(11) 0.0084(10) 0.0059(10) 0.0055(11)
C21 0.0256(14) 0.045(2) 0.0314(16) 0.0211(16) 0.0107(12) 0.0020(15)
C22 0.0380(17) 0.052(2) 0.0310(15) 0.0258(17) 0.0190(14) 0.0106(17)
C23 0.0250(17) 0.028(2) 0.040(2) 0.0170(17) 0.0198(16) 0.0133(16)
C24 0.0366(19) 0.032(2) 0.0259(17) 0.0142(16) 0.0218(16) 0.0196(18)
C25 0.0353(19) 0.0173(18) 0.0338(19) 0.0023(15) 0.0184(16) 0.0091(16)
C26 0.046(2) 0.0195(17) 0.044(2) 0.0202(16) 0.0298(18) 0.0191(17)
C27 0.0308(18) 0.032(2) 0.0271(17) 0.0131(15) 0.0121(14) 0.0209(17)

loop_
_geom_bond_atom_site_label_1
_geom_bond_atom_site_label_2
_geom_bond_distance
_geom_bond_site_symmetry_2
_geom_bond_publ_flag
Fe1 C25 2.034(4) . ?
Fe1 C24 2.036(4) . ?
Fe1 C2 2.037(4) . ?
Fe1 C26 2.041(4) . ?
Fe1 C3 2.042(4) . ?
Fe1 C27 2.042(4) . ?
Fe1 C23 2.043(4) . ?
Fe1 C5 2.045(4) . ?
Fe1 C4 2.045(4) . ?
Fe1 C1 2.046(4) . ?
C1 C5 1.434(4) . ?
C1 C2 1.448(4) . ?
C1 C6 1.486(4) . ?
C2 C3 1.426(5) . ?
C2 C16 1.485(4) . ?
C3 C4 1.429(5) . ?
C3 H3 1.0000 . ?
C4 C5 1.415(5) . ?
C4 H4 1.0000 . ?
C5 H5 1.0000 . ?
C6 C15 1.377(4) . ?
C6 C7 1.425(4) . ?
C7 C12 1.425(4) . ?
C7 C8 1.425(4) . ?
C8 C9 1.370(5) . ?
C8 H8 0.9500 . ?
C9 C10 1.413(4) . ?
C9 H9 0.9500 . ?
C10 C11 1.364(5) . ?
C10 H10 0.9500 . ?
C11 C12 1.424(5) . ?
C11 H11 0.9500 . ?
C12 C13 1.423(4) . ?
C13 C14 1.365(5) . ?
C13 H13 0.9500 . ?
C14 C15 1.420(4) . ?
C14 H14 0.9500 . ?
C15 H15 0.9500 . ?
C16 N1 1.348(3) . ?
C16 C20 1.385(4) . ?
N1 C17 1.344(4) . ?
C17 C18 1.377(5) . ?
C17 H17 0.9500 . ?
C18 C19 1.413(4) . ?
C18 H18 0.9500 . ?
C19 N2 1.351(4) . ?
C19 C20 1.411(4) . ?
N2 C21 1.450(4) . ?
N2 C22 1.453(3) . ?
C20 H20 0.9500 . ?
C21 H211 0.9800 . ?
C21 H212 0.9800 . ?
C21 H213 0.9800 . ?
C22 H221 0.9800 . ?
C22 H222 0.9800 . ?
C22 H223 0.9800 . ?
C23 C24 1.417(6) . ?
C23 C27 1.428(6) . ?
C23 H23 1.0000 . ?
C24 C25 1.420(6) . ?
C24 H24 1.0000 . ?
C25 C26 1.407(6) . ?
C25 H25 1.0000 . ?
C26 C27 1.401(6) . ?
C26 H26 1.0000 . ?
C27 H27 1.0000 . ?
